data_2212666
loop_
_publ_author_name
'\"Ozt\"urk Y\?ild\?ir\?im, Sema'
'Akkurt, Mehmet'
'Bogdanov, Milen G.'
'Kandinska, Meglena I.'
'Kazak, Canan'

_publ_section_title
;(+-)-Methyl
 1-oxo-1<i>H</i>-spiro[benzo[<i>c</i>]pyran-3(4<i>H</i>),1'-cyclohexane]-4-carboxylate
;
_journal_coeditor_code PR2001
_journal_issue 3
_journal_name_full 'Acta Crystallographica Section E'
_journal_page_first o1321
_journal_page_last o1323
_journal_paper_doi 10.1107/S1600536807006861
_journal_volume 63
_journal_year 2007
_chemical_formula_iupac 'C16 H18 O4'
_chemical_formula_moiety 'C16 H18 O4'
_chemical_formula_sum 'C16 H18 O4'
_chemical_formula_weight 274.30
_chemical_name_systematic
;
(+-)-Methyl
1-oxo-1<i>H</i>-spiro[benzo[c]pyran-3(4H),1'-cyclohexane]-4-carboxylate
;
_space_group_IT_number 14
_symmetry_cell_setting monoclinic
_symmetry_space_group_name_Hall '-P 2ybc'
_symmetry_space_group_name_H-M 'P 1 21/c 1'
_atom_sites_solution_hydrogens geom
_atom_sites_solution_primary direct
_atom_sites_solution_secondary difmap
_cell_angle_alpha 90
_cell_angle_beta 95.573(9)
_cell_angle_gamma 90
_cell_formula_units_Z 4
_cell_length_a 8.2647(9)
_cell_length_b 14.0850(11)
_cell_length_c 12.1150(14)
_cell_measurement_reflns_used 15642
_cell_measurement_temperature 296
_cell_measurement_theta_max 27.36
_cell_measurement_theta_min 2.22
_cell_volume 1403.6(2)
_computing_cell_refinement X-AREA
_computing_data_collection 'X-AREA (Stoe & Cie, 2002)'
_computing_data_reduction 'X-RED32 (Stoe & Cie, 2002)'
_computing_molecular_graphics 'ORTEP-3 for Windows (Farrugia, 1997)'
_computing_publication_material 'WinGX (Farrugia, 1999)'
_computing_structure_refinement 'SHELXL97 (Sheldrick, 1997)'
_computing_structure_solution 'SIR97 (Altomare <i>et al.</i>,  1999)'
_diffrn_ambient_temperature 296
_diffrn_detector_area_resol_mean 6.67
_diffrn_measured_fraction_theta_full 0.995
_diffrn_measured_fraction_theta_max 0.995
_diffrn_measurement_device '2-circle goniometer'
_diffrn_measurement_device_type 'Stoe IPDS II'
_diffrn_measurement_method \w
_diffrn_radiation_monochromator 'plane graphite'
_diffrn_radiation_type 'Mo K\a'
_diffrn_radiation_wavelength 0.71073
_diffrn_reflns_av_R_equivalents 0.0746
_diffrn_reflns_av_sigmaI/netI 0.0585
_diffrn_reflns_limit_h_max 10
_diffrn_reflns_limit_h_min -10
_diffrn_reflns_limit_k_max 18
_diffrn_reflns_limit_k_min -18
_diffrn_reflns_limit_l_max 15
_diffrn_reflns_limit_l_min -15
_diffrn_reflns_number 22061
_diffrn_reflns_reduction_process
;
;
_diffrn_reflns_theta_full 27.26
_diffrn_reflns_theta_max 27.26
_diffrn_reflns_theta_min 2.22
_diffrn_standards_number 0
_exptl_absorpt_coefficient_mu 0.093
_exptl_absorpt_correction_type none
_exptl_crystal_colour colourless
_exptl_crystal_density_diffrn 1.298
_exptl_crystal_density_method 'Not measured'
_exptl_crystal_description prism
_exptl_crystal_F_000 584
_exptl_crystal_size_max 0.320
_exptl_crystal_size_mid 0.260
_exptl_crystal_size_min 0.190
_refine_diff_density_max 0.097
_refine_diff_density_min -0.102
_refine_ls_extinction_coef 0.0126(8)
_refine_ls_extinction_expression Fc^*^=kFc[1+0.001xFc^2^\l^3^/sin(2\q)]^-1/4^
_refine_ls_extinction_method 'SHELXL97 (Sheldrick, 1997)'
_refine_ls_goodness_of_fit_ref 0.845
_refine_ls_hydrogen_treatment constr
_refine_ls_matrix_type full
_refine_ls_number_parameters 183
_refine_ls_number_reflns 3125
_refine_ls_number_restraints 0
_refine_ls_restrained_S_all 0.845
_refine_ls_R_factor_all 0.0943
_refine_ls_R_factor_gt 0.0351
_refine_ls_shift/su_max 0.000
_refine_ls_shift/su_mean 0.000
_refine_ls_structure_factor_coef Fsqd
_refine_ls_weighting_details 'calc w = 1/[\s^2^(Fo^2^)+(0.0241P)^2^] where P=(Fo^2^+2Fc^2^)/3'
_refine_ls_weighting_scheme calc
_refine_ls_wR_factor_gt 0.0592
_refine_ls_wR_factor_ref 0.0672
_reflns_number_gt 1558
_reflns_number_total 3125
_reflns_threshold_expression I>2\s(I)
_cod_data_source_file pr2001.cif
_cod_data_source_block I
_cod_original_sg_symbol_H-M 'P 21/c'
_cod_database_code 2212666
_cod_database_fobs_code 2212666

loop_
_symmetry_equiv_pos_site_id
_symmetry_equiv_pos_as_xyz
1 x,y,z
2 -x,1/2+y,1/2-z
3 -x,-y,-z
4 x,1/2-y,1/2+z

loop_
_atom_site_aniso_label
_atom_site_aniso_U_11
_atom_site_aniso_U_22
_atom_site_aniso_U_33
_atom_site_aniso_U_12
_atom_site_aniso_U_13
_atom_site_aniso_U_23
O1 0.0534(6) 0.0486(6) 0.0445(6) -0.0087(5) 0.0086(5) -0.0119(5)
O2 0.0574(7) 0.0747(8) 0.0598(7) -0.0159(6) 0.0052(5) -0.0272(6)
O3 0.1189(11) 0.0522(8) 0.0693(8) -0.0057(7) 0.0033(7) 0.0062(6)
O4 0.0861(8) 0.0779(8) 0.0514(7) -0.0073(7) -0.0177(6) 0.0095(6)
C1 0.0532(10) 0.0429(8) 0.0409(8) -0.0006(7) 0.0031(7) -0.0056(7)
C2 0.0453(9) 0.0394(8) 0.0440(8) 0.0006(6) 0.0042(7) 0.0010(6)
C3 0.0553(10) 0.0501(9) 0.0505(9) 0.0018(8) 0.0079(7) -0.0017(7)
C4 0.0678(12) 0.0677(11) 0.0604(10) 0.0049(9) 0.0199(9) 0.0035(8)
C5 0.0547(11) 0.0899(13) 0.0800(13) -0.0014(10) 0.0220(10) 0.0144(11)
C6 0.0539(11) 0.0828(12) 0.0639(12) -0.0159(9) 0.0022(9) 0.0069(9)
C7 0.0487(10) 0.0474(9) 0.0470(9) -0.0057(7) 0.0031(7) 0.0063(7)
C8 0.0568(10) 0.0452(9) 0.0449(8) -0.0119(7) -0.0042(7) -0.0004(7)
C9 0.0597(10) 0.0398(8) 0.0374(7) -0.0093(7) 0.0016(7) -0.0071(6)
C10 0.0707(11) 0.0503(9) 0.0405(8) -0.0036(8) 0.0059(7) -0.0029(7)
C11 0.0773(12) 0.0686(11) 0.0469(9) 0.0074(9) 0.0184(8) -0.0076(8)
C12 0.0884(13) 0.0693(12) 0.0610(11) 0.0164(10) 0.0101(10) -0.0087(9)
C13 0.0771(12) 0.0536(10) 0.0567(10) 0.0090(9) 0.0031(8) 0.0007(8)
C14 0.0712(11) 0.0479(9) 0.0427(8) -0.0057(8) 0.0018(8) -0.0020(7)
C15 0.0578(10) 0.0592(11) 0.0480(9) -0.0055(8) 0.0016(8) 0.0021(8)
C16 0.1127(16) 0.1135(17) 0.0672(12) 0.0044(14) -0.0139(11) 0.0345(12)

loop_
_atom_site_type_symbol
_atom_site_label
_atom_site_fract_x
_atom_site_fract_y
_atom_site_fract_z
_atom_site_U_iso_or_equiv
_atom_site_thermal_displace_type
_atom_site_calc_flag
_atom_site_refinement_flags
_atom_site_occupancy
O O1 0.43446(11) 0.12239(6) 0.80348(7) 0.0486(3) Uani . . 1.000
O O2 0.39093(12) 0.03438(8) 0.65538(8) 0.0640(4) Uani . . 1.000
O O3 0.72593(15) 0.01042(9) 0.93802(9) 0.0805(5) Uani . . 1.000
O O4 0.82129(14) 0.12574(8) 1.05226(9) 0.0734(4) Uani . . 1.000
C C1 0.48527(18) 0.08427(10) 0.71169(11) 0.0458(5) Uani . . 1.000
C C2 0.65253(17) 0.10355(9) 0.68549(11) 0.0429(5) Uani . . 1.000
C C3 0.69918(19) 0.07639(10) 0.58348(12) 0.0518(5) Uani . . 1.000
C C4 0.8558(2) 0.09012(12) 0.55876(14) 0.0644(6) Uani . . 1.000
C C5 0.9669(2) 0.13049(13) 0.63665(16) 0.0739(7) Uani . . 1.000
C C6 0.9208(2) 0.15886(13) 0.73743(14) 0.0671(7) Uani . . 1.000
C C7 0.76336(18) 0.14605(10) 0.76369(11) 0.0478(5) Uani . . 1.000
C C8 0.71041(17) 0.17212(10) 0.87504(11) 0.0496(5) Uani . . 1.000
C C9 0.52849(18) 0.19703(9) 0.86569(11) 0.0458(5) Uani . . 1.000
C C10 0.45871(18) 0.19870(11) 0.97681(11) 0.0538(5) Uani . . 1.000
C C11 0.2809(2) 0.22764(12) 0.96817(13) 0.0635(6) Uani . . 1.000
C C12 0.2525(2) 0.32111(13) 0.90786(13) 0.0727(7) Uani . . 1.000
C C13 0.3179(2) 0.31897(11) 0.79547(13) 0.0627(6) Uani . . 1.000
C C14 0.49631(19) 0.29077(10) 0.80495(11) 0.0542(5) Uani . . 1.000
C C15 0.75177(19) 0.09236(12) 0.95661(12) 0.0552(6) Uani . . 1.000
C C16 0.8631(3) 0.05701(15) 1.13920(15) 0.0993(9) Uani . . 1.000
H H3 0.62370 0.04860 0.53130 0.0620 Uiso calc R 1.000
H H4 0.88660 0.07230 0.48990 0.0770 Uiso calc R 1.000
H H5 1.07400 0.13860 0.62100 0.0890 Uiso calc R 1.000
H H6 0.99680 0.18720 0.78880 0.0810 Uiso calc R 1.000
H H8 0.77160 0.22850 0.90180 0.0590 Uiso calc R 1.000
H H10A 0.52120 0.24270 1.02560 0.0650 Uiso calc R 1.000
H H10B 0.46990 0.13610 1.01000 0.0650 Uiso calc R 1.000
H H11A 0.21580 0.17870 0.92900 0.0760 Uiso calc R 1.000
H H11B 0.24600 0.23320 1.04210 0.0760 Uiso calc R 1.000
H H12A 0.30530 0.37170 0.95220 0.0870 Uiso calc R 1.000
H H12B 0.13680 0.33450 0.89840 0.0870 Uiso calc R 1.000
H H13A 0.30540 0.38120 0.76150 0.0750 Uiso calc R 1.000
H H13B 0.25540 0.27410 0.74790 0.0750 Uiso calc R 1.000
H H14A 0.56020 0.34030 0.84410 0.0650 Uiso calc R 1.000
H H14B 0.53160 0.28560 0.73110 0.0650 Uiso calc R 1.000
H H16A 0.76640 0.02530 1.15740 0.1490 Uiso calc R 1.000
H H16B 0.91320 0.08890 1.20370 0.1490 Uiso calc R 1.000
H H16C 0.93750 0.01130 1.11410 0.1490 Uiso calc R 1.000

loop_
_atom_type_symbol
_atom_type_description
_atom_type_scat_dispersion_real
_atom_type_scat_dispersion_imag
_atom_type_scat_source
O O 0.0106 0.0060 'International Tables Vol C Tables 4.2.6.8 and 6.1.1.4'
H H 0.0000 0.0000 'International Tables Vol C Tables 4.2.6.8 and 6.1.1.4'
C C 0.0033 0.0016 'International Tables Vol C Tables 4.2.6.8 and 6.1.1.4'

loop_
_geom_angle_atom_site_label_1
_geom_angle_atom_site_label_2
_geom_angle_atom_site_label_3
_geom_angle
_geom_angle_publ_flag
C1 O1 C9 121.31(11) yes
C15 O4 C16 116.78(13) yes
O1 C1 O2 117.67(13) yes
O1 C1 C2 118.79(12) yes
O2 C1 C2 123.53(13) yes
C1 C2 C3 119.35(12) no
C1 C2 C7 120.22(12) no
C3 C2 C7 120.41(13) no
C2 C3 C4 120.48(14) no
C3 C4 C5 119.38(15) no
C4 C5 C6 120.42(16) no
C5 C6 C7 121.05(15) no
C2 C7 C6 118.24(13) no
C2 C7 C8 119.17(13) no
C6 C7 C8 122.52(13) no
C7 C8 C9 110.94(11) no
C7 C8 C15 109.73(12) no
C9 C8 C15 112.01(12) no
O1 C9 C8 109.81(10) yes
O1 C9 C10 103.80(11) yes
O1 C9 C14 108.27(11) yes
C8 C9 C10 113.08(11) no
C8 C9 C14 110.93(12) no
C10 C9 C14 110.63(11) no
C9 C10 C11 113.09(12) no
C10 C11 C12 111.75(13) no
C11 C12 C13 111.41(14) no
C12 C13 C14 111.45(13) no
C9 C14 C13 112.69(12) no
O3 C15 O4 124.21(14) yes
O3 C15 C8 124.81(14) yes
O4 C15 C8 110.98(13) yes
C2 C3 H3 120.00 no
C4 C3 H3 120.00 no
C3 C4 H4 120.00 no
C5 C4 H4 120.00 no
C4 C5 H5 120.00 no
C6 C5 H5 120.00 no
C5 C6 H6 119.00 no
C7 C6 H6 119.00 no
C7 C8 H8 108.00 no
C9 C8 H8 108.00 no
C15 C8 H8 108.00 no
C9 C10 H10A 109.00 no
C9 C10 H10B 109.00 no
C11 C10 H10A 109.00 no
C11 C10 H10B 109.00 no
H10A C10 H10B 108.00 no
C10 C11 H11A 109.00 no
C10 C11 H11B 109.00 no
C12 C11 H11A 109.00 no
C12 C11 H11B 109.00 no
H11A C11 H11B 108.00 no
C11 C12 H12A 109.00 no
C11 C12 H12B 109.00 no
C13 C12 H12A 109.00 no
C13 C12 H12B 109.00 no
H12A C12 H12B 108.00 no
C12 C13 H13A 109.00 no
C12 C13 H13B 109.00 no
C14 C13 H13A 109.00 no
C14 C13 H13B 109.00 no
H13A C13 H13B 108.00 no
C9 C14 H14A 109.00 no
C9 C14 H14B 109.00 no
C13 C14 H14A 109.00 no
C13 C14 H14B 109.00 no
H14A C14 H14B 108.00 no
O4 C16 H16A 109.00 no
O4 C16 H16B 109.00 no
O4 C16 H16C 109.00 no
H16A C16 H16B 110.00 no
H16A C16 H16C 110.00 no
H16B C16 H16C 109.00 no

loop_
_geom_bond_atom_site_label_1
_geom_bond_atom_site_label_2
_geom_bond_distance
_geom_bond_publ_flag
O1 C1 1.3386(16) yes
O1 C9 1.4709(16) yes
O2 C1 1.2099(18) yes
O3 C15 1.191(2) yes
O4 C15 1.3284(19) yes
O4 C16 1.448(2) yes
C1 C2 1.473(2) no
C2 C3 1.384(2) no
C2 C7 1.388(2) no
C3 C4 1.370(2) no
C4 C5 1.374(2) no
C5 C6 1.373(3) no
C6 C7 1.381(2) no
C7 C8 1.5036(19) no
C8 C9 1.537(2) no
C8 C15 1.513(2) no
C9 C10 1.5153(19) no
C9 C14 1.5223(19) no
C10 C11 1.519(2) no
C11 C12 1.513(2) no
C12 C13 1.513(2) no
C13 C14 1.521(2) no
C3 H3 0.9300 no
C4 H4 0.9300 no
C5 H5 0.9300 no
C6 H6 0.9300 no
C8 H8 0.9800 no
C10 H10A 0.9700 no
C10 H10B 0.9700 no
C11 H11A 0.9700 no
C11 H11B 0.9700 no
C12 H12A 0.9700 no
C12 H12B 0.9700 no
C13 H13A 0.9700 no
C13 H13B 0.9700 no
C14 H14A 0.9700 no
C14 H14B 0.9700 no
C16 H16A 0.9600 no
C16 H16B 0.9600 no
C16 H16C 0.9600 no

loop_
_geom_contact_atom_site_label_1
_geom_contact_atom_site_label_2
_geom_contact_distance
_geom_contact_site_symmetry_2
_geom_contact_publ_flag
O1 O3 3.1913(15) . no
O2 C3 3.3082(18) 3_656 no
O3 C1 3.3908(18) . no
O3 C2 3.3299(18) . no
O3 O1 3.1913(15) . no
O4 C10 3.2155(19) . no
O1 H13B 2.6500 . no
O1 H16A 2.7300 3_657 no
O1 H11A 2.6000 . no
O2 H16A 2.8500 3_657 no
O2 H3 2.5400 3_656 no
O2 H3 2.5600 . no
O2 H14A 2.7600 2_646 no
O2 H12A 2.8200 4_554 no
O3 H16C 2.6200 . no
O3 H10B 2.7300 3_657 no
O3 H16A 2.6500 . no
O4 H10B 2.9000 . no
C1 O3 3.3908(18) . no
C1 C15 3.521(2) . no
C2 O3 3.3299(18) . no
C2 C14 3.328(2) . no
C3 O2 3.3082(18) 3_656 no
C10 O4 3.2155(19) . no
C14 C2 3.328(2) . no
C15 C1 3.521(2) . no
C1 H14B 2.8700 . no
C2 H14B 2.8300 . no
C2 H10A 3.0400 4_554 no
C3 H12A 2.9100 2_646 no
C3 H10A 2.9900 4_554 no
C7 H14B 2.7500 . no
C10 H14B 3.0900 4_555 no
C11 H6 3.0900 1_455 no
C12 H6 3.0800 1_455 no
C15 H10A 3.0200 . no
C15 H10B 2.5500 . no
H3 O2 2.5600 . no
H3 H12A 2.5600 2_646 no
H3 O2 2.5400 3_656 no
H3 H3 2.5200 3_656 no
H5 H11B 2.5400 4_654 no
H6 C11 3.0900 1_655 no
H6 C12 3.0800 1_655 no
H6 H8 2.4800 . no
H6 H11A 2.3600 1_655 no
H6 H13B 2.5500 1_655 no
H8 H6 2.4800 . no
H8 H14A 2.4000 . no
H10A C15 3.0200 . no
H10A C2 3.0400 4_555 no
H10A C3 2.9900 4_555 no
H10A H14B 2.5100 4_555 no
H10B O4 2.9000 . no
H10B C15 2.5500 . no
H10B O3 2.7300 3_657 no
H11A O1 2.6000 . no
H11A H6 2.3600 1_455 no
H11B H5 2.5400 4_455 no
H11B H13B 2.4900 4_555 no
H12A C3 2.9100 2_656 no
H12A H3 2.5600 2_656 no
H12A O2 2.8200 4_555 no
H13B O1 2.6500 . no
H13B H6 2.5500 1_455 no
H13B H11B 2.4900 4_554 no
H14A H8 2.4000 . no
H14A O2 2.7600 2_656 no
H14B C1 2.8700 . no
H14B C2 2.8300 . no
H14B C7 2.7500 . no
H14B C10 3.0900 4_554 no
H14B H10A 2.5100 4_554 no
H16A O3 2.6500 . no
H16A O1 2.7300 3_657 no
H16A O2 2.8500 3_657 no
H16C O3 2.6200 . no

loop_
_geom_hbond_atom_site_label_D
_geom_hbond_atom_site_label_H
_geom_hbond_atom_site_label_A
_geom_hbond_site_symmetry_A
_geom_hbond_distance_DH
_geom_hbond_distance_HA
_geom_hbond_distance_DA
_geom_hbond_angle_DHA
_geom_hbond_publ_flag
C3 H3 O2 3_656 0.93 2.54 3.3082(18) 140 yes

loop_
_geom_torsion_atom_site_label_1
_geom_torsion_atom_site_label_2
_geom_torsion_atom_site_label_3
_geom_torsion_atom_site_label_4
_geom_torsion
_geom_torsion_publ_flag
C9 O1 C1 O2 -168.79(12) yes
C9 O1 C1 C2 12.26(18) no
C1 O1 C9 C14 78.46(15) no
C1 O1 C9 C10 -163.96(11) no
C1 O1 C9 C8 -42.79(15) no
C16 O4 C15 C8 178.29(15) yes
C16 O4 C15 O3 -1.8(2) no
O2 C1 C2 C7 -167.71(14) no
O2 C1 C2 C3 10.4(2) no
O1 C1 C2 C3 -170.69(12) no
O1 C1 C2 C7 11.17(19) no
C1 C2 C7 C6 177.10(14) no
C3 C2 C7 C8 -178.19(13) no
C1 C2 C3 C4 -177.41(14) no
C7 C2 C3 C4 0.7(2) no
C1 C2 C7 C8 -0.07(19) no
C3 C2 C7 C6 -1.0(2) no
C2 C3 C4 C5 0.5(2) no
C3 C4 C5 C6 -1.5(3) no
C4 C5 C6 C7 1.2(3) no
C5 C6 C7 C2 0.1(2) no
C5 C6 C7 C8 177.14(15) no
C6 C7 C8 C9 152.36(14) no
C6 C7 C8 C15 -83.33(18) no
C2 C7 C8 C9 -30.59(17) no
C2 C7 C8 C15 93.71(15) no
C7 C8 C9 O1 49.55(14) yes
C7 C8 C15 O3 -46.0(2) no
C7 C8 C15 O4 133.89(13) no
C7 C8 C9 C10 164.96(12) no
C7 C8 C9 C14 -70.08(14) no
C15 C8 C9 O1 -73.45(14) no
C15 C8 C9 C10 41.96(16) yes
C15 C8 C9 C14 166.92(11) no
C9 C8 C15 O3 77.65(19) no
C9 C8 C15 O4 -102.43(14) yes
C14 C9 C10 C11 52.29(17) no
O1 C9 C10 C11 -63.65(15) no
C8 C9 C10 C11 177.41(12) no
C10 C9 C14 C13 -52.75(16) no
O1 C9 C14 C13 60.38(14) no
C8 C9 C14 C13 -179.07(11) no
C9 C10 C11 C12 -53.67(17) no
C10 C11 C12 C13 54.16(17) no
C11 C12 C13 C14 -54.67(17) no
C12 C13 C14 C9 54.57(16) no

loop_
_cod_related_entry_id
_cod_related_entry_database
_cod_related_entry_code
1 ChemSpider 10334933
